data_2221526
loop_
_publ_author_name
'Zhu, Xin-Yi'
'Gao, Guo-Wei'
'Men, Jian'
'Ng, Seik Weng'

_publ_section_title
;
 Tetramethyl 4,4'-carbonylbis(benzene-1,2-dicarboxylate)
;
_journal_coeditor_code TK2392
_journal_issue 4
_journal_name_full 'Acta Crystallographica Section E'
_journal_page_first o794
_journal_paper_doi 10.1107/S1600536809009271
_journal_volume 65
_journal_year 2009
_chemical_formula_iupac 'C21 H18 O9'
_chemical_formula_moiety 'C21 H18 O9'
_chemical_formula_sum 'C21 H18 O9'
_chemical_formula_weight 414.35
_chemical_name_systematic
;
Tetramethyl 4,4'-carbonylbis(benzene-1,2-dicarboxylate)
;
_space_group_IT_number 14
_symmetry_cell_setting monoclinic
_symmetry_space_group_name_Hall '-P 2ybc'
_symmetry_space_group_name_H-M 'P 1 21/c 1'
_atom_sites_solution_hydrogens geom
_atom_sites_solution_primary direct
_atom_sites_solution_secondary difmap
_audit_creation_method SHELXL-97
_cell_angle_alpha 90
_cell_angle_beta 95.1500(10)
_cell_angle_gamma 90
_cell_formula_units_Z 4
_cell_length_a 11.8627(2)
_cell_length_b 17.3678(3)
_cell_length_c 9.2506(2)
_cell_measurement_reflns_used 5155
_cell_measurement_temperature 123(2)
_cell_measurement_theta_max 28.2
_cell_measurement_theta_min 2.9
_cell_volume 1898.20(6)
_computing_cell_refinement 'SAINT (Bruker, 2008)'
_computing_data_collection 'APEX2 (Bruker, 2008)'
_computing_data_reduction 'SAINT (Bruker, 2008)'
_computing_molecular_graphics 'X-SEED (Barbour, 2001)'
_computing_publication_material 'publCIF (Westrip, 2009)'
_computing_structure_refinement 'SHELXL97 (Sheldrick, 2008)'
_computing_structure_solution 'SHELXS97 (Sheldrick, 2008)'
_diffrn_ambient_temperature 123(2)
_diffrn_measured_fraction_theta_full 0.996
_diffrn_measured_fraction_theta_max 0.996
_diffrn_measurement_device_type 'Bruker SMART APEX [APEXII?]'
_diffrn_measurement_method \w
_diffrn_radiation_monochromator graphite
_diffrn_radiation_source 'fine-focus sealed tube'
_diffrn_radiation_type MoK\a
_diffrn_radiation_wavelength 0.71073
_diffrn_reflns_av_R_equivalents 0.024
_diffrn_reflns_av_sigmaI/netI 0.024
_diffrn_reflns_limit_h_max 15
_diffrn_reflns_limit_h_min -15
_diffrn_reflns_limit_k_max 22
_diffrn_reflns_limit_k_min -22
_diffrn_reflns_limit_l_max 12
_diffrn_reflns_limit_l_min -11
_diffrn_reflns_number 14279
_diffrn_reflns_theta_full 27.5
_diffrn_reflns_theta_max 27.5
_diffrn_reflns_theta_min 1.7
_diffrn_standards_decay_% 0
_diffrn_standards_interval_count 0
_diffrn_standards_interval_time 0
_diffrn_standards_number 0
_exptl_absorpt_coefficient_mu 0.115
_exptl_absorpt_correction_type none
_exptl_crystal_colour colorless
_exptl_crystal_density_diffrn 1.450
_exptl_crystal_density_method 'not measured'
_exptl_crystal_description block
_exptl_crystal_F_000 864
_exptl_crystal_size_max 0.45
_exptl_crystal_size_mid 0.15
_exptl_crystal_size_min 0.05
_refine_diff_density_max 0.89
_refine_diff_density_min -0.50
_refine_ls_extinction_method none
_refine_ls_goodness_of_fit_ref 1.04
_refine_ls_hydrogen_treatment constr
_refine_ls_matrix_type full
_refine_ls_number_parameters 275
_refine_ls_number_reflns 4339
_refine_ls_number_restraints 0
_refine_ls_restrained_S_all 1.04
_refine_ls_R_factor_all 0.060
_refine_ls_R_factor_gt 0.050
_refine_ls_shift/su_max 0.001
_refine_ls_shift/su_mean 0.001
_refine_ls_structure_factor_coef Fsqd
_refine_ls_weighting_details 'calc w=1/[\s^2^(Fo^2^)+(0.0704P)^2^+1.4144P] where P=(Fo^2^+2Fc^2^)/3'
_refine_ls_weighting_scheme calc
_refine_ls_wR_factor_gt 0.130
_refine_ls_wR_factor_ref 0.139
_reflns_number_gt 3596
_reflns_number_total 4339
_reflns_threshold_expression I>2\s(I)
_cod_data_source_file tk2392.cif
_cod_data_source_block I
_cod_original_sg_symbol_H-M 'P 21/c'
_cod_database_code 2221526
_cod_database_fobs_code 2221526

loop_
_symmetry_equiv_pos_as_xyz
'x, y, z'
'-x, y+1/2, -z+1/2'
'-x, -y, -z'
'x, -y-1/2, z-1/2'

loop_
_atom_site_type_symbol
_atom_site_label
_atom_site_fract_x
_atom_site_fract_y
_atom_site_fract_z
_atom_site_U_iso_or_equiv
_atom_site_adp_type
_atom_site_calc_flag
_atom_site_refinement_flags
_atom_site_occupancy
_atom_site_disorder_assembly
_atom_site_disorder_group
O O1 0.82828(10) 0.56029(7) 0.93784(12) 0.0205(3) Uani d . 1 . .
O O2 1.01037(11) 0.56968(8) 0.88890(13) 0.0261(3) Uani d . 1 . .
O O3 0.89532(11) 0.62457(7) 0.42114(13) 0.0227(3) Uani d . 1 . .
O O4 0.87735(13) 0.65645(7) 0.65258(14) 0.0288(3) Uani d . 1 . .
O O5 0.47658(11) 0.33391(8) 0.30590(16) 0.0310(3) Uani d . 1 . .
O O6 0.38426(16) 0.22311(10) 0.2777(3) 0.0726(7) Uani d . 1 . .
O O7 0.50941(16) 0.09165(11) 0.19849(17) 0.0525(5) Uani d . 1 . .
O O8 0.42373(14) 0.05561(10) 0.38926(19) 0.0458(4) Uani d . 1 . .
O O9 0.85745(11) 0.25995(7) 0.79479(13) 0.0236(3) Uani d . 1 . .
C C1 0.82935(13) 0.36953(9) 0.64550(17) 0.0163(3) Uani d . 1 . .
C C2 0.85873(13) 0.42065(9) 0.75874(17) 0.0165(3) Uani d . 1 . .
H H2 0.8650 0.4026 0.8561 0.020 Uiso calc R 1 . .
C C3 0.87895(13) 0.49763(9) 0.73051(17) 0.0160(3) Uani d . 1 . .
C C4 0.87127(13) 0.52414(9) 0.58682(17) 0.0158(3) Uani d . 1 . .
C C5 0.84754(14) 0.47205(9) 0.47349(17) 0.0180(3) Uani d . 1 . .
H H5 0.8463 0.4892 0.3759 0.022 Uiso calc R 1 . .
C C6 0.82574(14) 0.39516(9) 0.50221(17) 0.0177(3) Uani d . 1 . .
H H6 0.8084 0.3602 0.4245 0.021 Uiso calc R 1 . .
C C7 0.91496(14) 0.54819(9) 0.85827(17) 0.0173(3) Uani d . 1 . .
C C8 0.85333(17) 0.60385(11) 1.07015(19) 0.0262(4) Uani d . 1 . .
H H8A 0.7826 0.6222 1.1053 0.039 Uiso calc R 1 . .
H H8B 0.9012 0.6480 1.0508 0.039 Uiso calc R 1 . .
H H8C 0.8932 0.5709 1.1440 0.039 Uiso calc R 1 . .
C C9 0.88242(14) 0.60863(9) 0.55979(17) 0.0170(3) Uani d . 1 . .
C C10 0.90221(18) 0.70612(10) 0.3881(2) 0.0280(4) Uani d . 1 . .
H H10A 0.8282 0.7302 0.3952 0.042 Uiso calc R 1 . .
H H10B 0.9246 0.7126 0.2894 0.042 Uiso calc R 1 . .
H H10C 0.9585 0.7306 0.4573 0.042 Uiso calc R 1 . .
C C11 0.72742(14) 0.23959(9) 0.59007(17) 0.0168(3) Uani d . 1 . .
C C12 0.63715(14) 0.27188(9) 0.50347(18) 0.0187(3) Uani d . 1 . .
H H12 0.6268 0.3261 0.5024 0.022 Uiso calc R 1 . .
C C13 0.56220(14) 0.22528(10) 0.41868(19) 0.0210(4) Uani d . 1 . .
C C14 0.57621(15) 0.14533(10) 0.42228(19) 0.0220(4) Uani d . 1 . .
C C15 0.66549(15) 0.11274(10) 0.50977(19) 0.0223(4) Uani d . 1 . .
H H15 0.6748 0.0584 0.5127 0.027 Uiso calc R 1 . .
C C16 0.74083(14) 0.15960(9) 0.59265(18) 0.0189(3) Uani d . 1 . .
H H16 0.8019 0.1372 0.6515 0.023 Uiso calc R 1 . .
C C17 0.46489(16) 0.25921(11) 0.3262(2) 0.0287(4) Uani d . 1 . .
C C18 0.38474(18) 0.37057(13) 0.2166(2) 0.0354(5) Uani d . 1 . .
H H18A 0.3787 0.3477 0.1194 0.053 Uiso calc R 1 . .
H H18B 0.4001 0.4258 0.2094 0.053 Uiso calc R 1 . .
H H18C 0.3136 0.3629 0.2609 0.053 Uiso calc R 1 . .
C C19 0.49327(17) 0.09303(11) 0.3372(2) 0.0300(4) Uani d . 1 . .
C C20 0.4158(3) 0.0543(2) 0.1117(3) 0.0687(9) Uani d . 1 . .
H H20A 0.4090 0.0008 0.1436 0.103 Uiso calc R 1 . .
H H20B 0.4303 0.0552 0.0091 0.103 Uiso calc R 1 . .
H H20C 0.3452 0.0819 0.1242 0.103 Uiso calc R 1 . .
C C21 0.80855(14) 0.28732(9) 0.68492(17) 0.0172(3) Uani d . 1 . .

loop_
_atom_site_aniso_label
_atom_site_aniso_U_11
_atom_site_aniso_U_22
_atom_site_aniso_U_33
_atom_site_aniso_U_12
_atom_site_aniso_U_13
_atom_site_aniso_U_23
O1 0.0222(6) 0.0240(6) 0.0151(5) 0.0013(5) -0.0003(4) -0.0048(5)
O2 0.0248(7) 0.0309(7) 0.0223(6) -0.0094(5) 0.0005(5) -0.0043(5)
O3 0.0370(7) 0.0143(6) 0.0168(6) -0.0020(5) 0.0027(5) 0.0017(4)
O4 0.0485(9) 0.0173(6) 0.0217(6) -0.0032(6) 0.0094(6) -0.0037(5)
O5 0.0251(7) 0.0254(7) 0.0403(8) 0.0007(5) -0.0099(6) 0.0103(6)
O6 0.0480(11) 0.0316(9) 0.1273(19) -0.0056(8) -0.0526(12) 0.0061(10)
O7 0.0661(12) 0.0602(11) 0.0298(8) -0.0355(9) -0.0036(8) -0.0023(7)
O8 0.0378(9) 0.0433(9) 0.0561(10) -0.0220(7) 0.0039(7) -0.0106(8)
O9 0.0298(7) 0.0194(6) 0.0205(6) -0.0013(5) -0.0032(5) 0.0045(5)
C1 0.0158(7) 0.0157(7) 0.0171(7) 0.0003(6) 0.0003(6) 0.0000(6)
C2 0.0172(8) 0.0178(8) 0.0141(7) -0.0019(6) -0.0004(6) 0.0013(6)
C3 0.0149(7) 0.0177(8) 0.0154(7) -0.0014(6) 0.0007(6) -0.0014(6)
C4 0.0158(7) 0.0157(7) 0.0160(7) -0.0004(6) 0.0010(6) 0.0004(6)
C5 0.0222(8) 0.0180(8) 0.0137(7) -0.0007(6) 0.0016(6) 0.0014(6)
C6 0.0215(8) 0.0164(8) 0.0150(7) -0.0006(6) 0.0001(6) -0.0030(6)
C7 0.0215(8) 0.0159(7) 0.0140(7) -0.0020(6) -0.0006(6) 0.0018(6)
C8 0.0336(10) 0.0275(9) 0.0173(8) 0.0032(7) -0.0001(7) -0.0071(7)
C9 0.0172(8) 0.0167(7) 0.0169(7) -0.0003(6) 0.0007(6) 0.0001(6)
C10 0.0433(11) 0.0146(8) 0.0260(9) -0.0018(7) 0.0029(8) 0.0046(7)
C11 0.0185(8) 0.0154(7) 0.0168(8) -0.0009(6) 0.0033(6) -0.0005(6)
C12 0.0186(8) 0.0145(7) 0.0231(8) 0.0004(6) 0.0032(6) 0.0013(6)
C13 0.0186(8) 0.0186(8) 0.0257(9) -0.0006(6) 0.0018(7) 0.0018(6)
C14 0.0203(8) 0.0187(8) 0.0270(9) -0.0035(6) 0.0013(7) -0.0009(7)
C15 0.0260(9) 0.0142(8) 0.0266(9) -0.0009(6) 0.0028(7) -0.0003(6)
C16 0.0208(8) 0.0163(8) 0.0197(8) 0.0010(6) 0.0021(6) 0.0027(6)
C17 0.0234(9) 0.0232(9) 0.0377(11) 0.0000(7) -0.0063(8) 0.0000(8)
C18 0.0290(10) 0.0345(11) 0.0404(11) 0.0064(8) -0.0097(9) 0.0107(9)
C19 0.0344(11) 0.0194(9) 0.0345(10) -0.0007(7) -0.0072(8) -0.0004(8)
C20 0.076(2) 0.084(2) 0.0432(15) -0.0364(17) -0.0131(14) -0.0089(14)
C21 0.0191(8) 0.0162(8) 0.0164(7) 0.0001(6) 0.0031(6) 0.0006(6)

loop_
_atom_type_symbol
_atom_type_description
_atom_type_scat_dispersion_real
_atom_type_scat_dispersion_imag
_atom_type_scat_source
C C 0.0033 0.0016 'International Tables Vol C Tables 4.2.6.8 and 6.1.1.4'
H H 0.0000 0.0000 'International Tables Vol C Tables 4.2.6.8 and 6.1.1.4'
O O 0.0106 0.0060 'International Tables Vol C Tables 4.2.6.8 and 6.1.1.4'

loop_
_geom_angle_atom_site_label_1
_geom_angle_atom_site_label_2
_geom_angle_atom_site_label_3
_geom_angle_site_symmetry_1
_geom_angle_site_symmetry_3
_geom_angle
_geom_angle_publ_flag
C7 O1 C8 . . 116.05(14) ?
C9 O3 C10 . . 114.72(13) ?
C17 O5 C18 . . 115.37(15) ?
C19 O7 C20 . . 111.96(19) ?
C2 C1 C6 . . 119.69(15) ?
C2 C1 C21 . . 117.35(14) ?
C6 C1 C21 . . 122.89(14) ?
C3 C2 C1 . . 120.55(14) ?
C3 C2 H2 . . 119.7 ?
C1 C2 H2 . . 119.7 ?
C2 C3 C4 . . 119.83(14) ?
C2 C3 C7 . . 117.18(14) ?
C4 C3 C7 . . 122.91(14) ?
C5 C4 C3 . . 119.43(14) ?
C5 C4 C9 . . 121.71(14) ?
C3 C4 C9 . . 118.77(14) ?
C6 C5 C4 . . 120.53(14) ?
C6 C5 H5 . . 119.7 ?
C4 C5 H5 . . 119.7 ?
C5 C6 C1 . . 119.84(14) ?
C5 C6 H6 . . 120.1 ?
C1 C6 H6 . . 120.1 ?
O2 C7 O1 . . 125.28(15) ?
O2 C7 C3 . . 124.21(15) ?
O1 C7 C3 . . 110.31(13) ?
O1 C8 H8A . . 109.5 ?
O1 C8 H8B . . 109.5 ?
H8A C8 H8B . . 109.5 ?
O1 C8 H8C . . 109.5 ?
H8A C8 H8C . . 109.5 ?
H8B C8 H8C . . 109.5 ?
O4 C9 O3 . . 124.16(15) ?
O4 C9 C4 . . 123.26(15) ?
O3 C9 C4 . . 112.55(13) ?
O3 C10 H10A . . 109.5 ?
O3 C10 H10B . . 109.5 ?
H10A C10 H10B . . 109.5 ?
O3 C10 H10C . . 109.5 ?
H10A C10 H10C . . 109.5 ?
H10B C10 H10C . . 109.5 ?
C16 C11 C12 . . 119.28(15) ?
C16 C11 C21 . . 118.36(15) ?
C12 C11 C21 . . 122.33(14) ?
C13 C12 C11 . . 120.56(15) ?
C13 C12 H12 . . 119.7 ?
C11 C12 H12 . . 119.7 ?
C12 C13 C14 . . 119.71(16) ?
C12 C13 C17 . . 121.00(15) ?
C14 C13 C17 . . 119.28(16) ?
C15 C14 C13 . . 119.97(16) ?
C15 C14 C19 . . 118.98(15) ?
C13 C14 C19 . . 121.01(16) ?
C16 C15 C14 . . 120.04(15) ?
C16 C15 H15 . . 120.0 ?
C14 C15 H15 . . 120.0 ?
C15 C16 C11 . . 120.44(15) ?
C15 C16 H16 . . 119.8 ?
C11 C16 H16 . . 119.8 ?
O6 C17 O5 . . 123.51(18) ?
O6 C17 C13 . . 123.94(18) ?
O5 C17 C13 . . 112.54(15) ?
O5 C18 H18A . . 109.5 ?
O5 C18 H18B . . 109.5 ?
H18A C18 H18B . . 109.5 ?
O5 C18 H18C . . 109.5 ?
H18A C18 H18C . . 109.5 ?
H18B C18 H18C . . 109.5 ?
O8 C19 O7 . . 123.63(19) ?
O8 C19 C14 . . 124.31(19) ?
O7 C19 C14 . . 112.02(17) ?
O7 C20 H20A . . 109.5 ?
O7 C20 H20B . . 109.5 ?
H20A C20 H20B . . 109.5 ?
O7 C20 H20C . . 109.5 ?
H20A C20 H20C . . 109.5 ?
H20B C20 H20C . . 109.5 ?
O9 C21 C11 . . 120.40(14) ?
O9 C21 C1 . . 119.80(15) ?
C11 C21 C1 . . 119.80(13) ?

loop_
_geom_bond_atom_site_label_1
_geom_bond_atom_site_label_2
_geom_bond_site_symmetry_2
_geom_bond_distance
_geom_bond_publ_flag
O1 C7 . 1.334(2) ?
O1 C8 . 1.447(2) ?
O2 C7 . 1.201(2) ?
O3 C9 . 1.334(2) ?
O3 C10 . 1.453(2) ?
O4 C9 . 1.200(2) ?
O5 C17 . 1.320(2) ?
O5 C18 . 1.454(2) ?
O6 C17 . 1.197(2) ?
O7 C19 . 1.315(3) ?
O7 C20 . 1.463(3) ?
O8 C19 . 1.186(3) ?
O9 C21 . 1.220(2) ?
C1 C2 . 1.393(2) ?
C1 C6 . 1.395(2) ?
C1 C21 . 1.500(2) ?
C2 C3 . 1.387(2) ?
C2 H2 . 0.9500 ?
C3 C4 . 1.402(2) ?
C3 C7 . 1.503(2) ?
C4 C5 . 1.394(2) ?
C4 C9 . 1.496(2) ?
C5 C6 . 1.390(2) ?
C5 H5 . 0.9500 ?
C6 H6 . 0.9500 ?
C8 H8A . 0.9800 ?
C8 H8B . 0.9800 ?
C8 H8C . 0.9800 ?
C10 H10A . 0.9800 ?
C10 H10B . 0.9800 ?
C10 H10C . 0.9800 ?
C11 C16 . 1.398(2) ?
C11 C12 . 1.396(2) ?
C11 C21 . 1.494(2) ?
C12 C13 . 1.391(2) ?
C12 H12 . 0.9500 ?
C13 C14 . 1.399(2) ?
C13 C17 . 1.495(2) ?
C14 C15 . 1.394(2) ?
C14 C19 . 1.508(2) ?
C15 C16 . 1.388(2) ?
C15 H15 . 0.9500 ?
C16 H16 . 0.9500 ?
C18 H18A . 0.9800 ?
C18 H18B . 0.9800 ?
C18 H18C . 0.9800 ?
C20 H20A . 0.9800 ?
C20 H20B . 0.9800 ?
C20 H20C . 0.9800 ?

loop_
_geom_torsion_atom_site_label_1
_geom_torsion_atom_site_label_2
_geom_torsion_atom_site_label_3
_geom_torsion_atom_site_label_4
_geom_torsion_site_symmetry_1
_geom_torsion_site_symmetry_2
_geom_torsion_site_symmetry_3
_geom_torsion_site_symmetry_4
_geom_torsion
_geom_torsion_publ_flag
C6 C1 C2 C3 . . . . 3.2(2) ?
C21 C1 C2 C3 . . . . -179.84(14) ?
C1 C2 C3 C4 . . . . -0.8(2) ?
C1 C2 C3 C7 . . . . -177.49(15) ?
C2 C3 C4 C5 . . . . -2.4(2) ?
C7 C3 C4 C5 . . . . 174.02(15) ?
C2 C3 C4 C9 . . . . 174.17(14) ?
C7 C3 C4 C9 . . . . -9.4(2) ?
C3 C4 C5 C6 . . . . 3.4(2) ?
C9 C4 C5 C6 . . . . -173.13(15) ?
C4 C5 C6 C1 . . . . -1.0(2) ?
C2 C1 C6 C5 . . . . -2.3(2) ?
C21 C1 C6 C5 . . . . -179.05(15) ?
C8 O1 C7 O2 . . . . 0.9(2) ?
C8 O1 C7 C3 . . . . 175.88(13) ?
C2 C3 C7 O2 . . . . 103.63(19) ?
C4 C3 C7 O2 . . . . -72.9(2) ?
C2 C3 C7 O1 . . . . -71.44(18) ?
C4 C3 C7 O1 . . . . 112.03(17) ?
C10 O3 C9 O4 . . . . -0.5(2) ?
C10 O3 C9 C4 . . . . 177.76(14) ?
C5 C4 C9 O4 . . . . 162.70(17) ?
C3 C4 C9 O4 . . . . -13.8(2) ?
C5 C4 C9 O3 . . . . -15.5(2) ?
C3 C4 C9 O3 . . . . 167.94(14) ?
C16 C11 C12 C13 . . . . -1.0(2) ?
C21 C11 C12 C13 . . . . -178.79(15) ?
C11 C12 C13 C14 . . . . 1.2(3) ?
C11 C12 C13 C17 . . . . 179.64(16) ?
C12 C13 C14 C15 . . . . -0.5(3) ?
C17 C13 C14 C15 . . . . -178.97(17) ?
C12 C13 C14 C19 . . . . 177.06(17) ?
C17 C13 C14 C19 . . . . -1.4(3) ?
C13 C14 C15 C16 . . . . -0.4(3) ?
C19 C14 C15 C16 . . . . -177.95(17) ?
C14 C15 C16 C11 . . . . 0.5(3) ?
C12 C11 C16 C15 . . . . 0.2(2) ?
C21 C11 C16 C15 . . . . 178.04(15) ?
C18 O5 C17 O6 . . . . -1.2(3) ?
C18 O5 C17 C13 . . . . 179.94(17) ?
C12 C13 C17 O6 . . . . -162.3(2) ?
C14 C13 C17 O6 . . . . 16.2(3) ?
C12 C13 C17 O5 . . . . 16.6(3) ?
C14 C13 C17 O5 . . . . -164.95(17) ?
C20 O7 C19 O8 . . . . 14.0(3) ?
C20 O7 C19 C14 . . . . -168.1(2) ?
C15 C14 C19 O8 . . . . 73.0(3) ?
C13 C14 C19 O8 . . . . -104.6(2) ?
C15 C14 C19 O7 . . . . -104.9(2) ?
C13 C14 C19 O7 . . . . 77.6(2) ?
C16 C11 C21 O9 . . . . -25.3(2) ?
C12 C11 C21 O9 . . . . 152.50(16) ?
C16 C11 C21 C1 . . . . 155.19(15) ?
C12 C11 C21 C1 . . . . -27.0(2) ?
C2 C1 C21 O9 . . . . -29.0(2) ?
C6 C1 C21 O9 . . . . 147.90(17) ?
C2 C1 C21 C11 . . . . 150.56(15) ?
C6 C1 C21 C11 . . . . -32.6(2) ?

loop_
_cod_related_entry_id
_cod_related_entry_database
_cod_related_entry_code
1 ChemSpider 937126
